data_7206258
loop_
_publ_author_name
'Niu, Yun-Yin'
'Wang, Ling-Fang'
'Lv, Xiao-Rui'
'Du, Hai-Juan'
'Qiao, Yong-Zhen'
'Wang, Hong-Mei'
'Song, Li-Sha'
'Wu, Ben-Lai'
'Hou, Hong-Wei'
'Ng, Seik Weng'

_publ_section_title
;
 Construction and isomeric transformation of polyoxometalates directed
 by 1,\w-bis(pyridinium)alkane templates
;
_journal_issue 16
_journal_name_full CrystEngComm
_journal_page_first 5071
_journal_paper_doi 10.1039/c1ce05245d
_journal_volume 13
_journal_year 2011
_chemical_formula_sum 'C16 H22 Mo4 N2 O13'
_chemical_formula_weight 834.12
_chemical_name_systematic
;
?
;
_space_group_IT_number 2
_symmetry_cell_setting triclinic
_symmetry_space_group_name_Hall '-P 1'
_symmetry_space_group_name_H-M 'P -1'
_atom_sites_solution_hydrogens geom
_atom_sites_solution_primary direct
_atom_sites_solution_secondary difmap
_audit_creation_method SHELXL-97
_cell_angle_alpha 105.8290(10)
_cell_angle_beta 94.8730(10)
_cell_angle_gamma 95.7600(10)
_cell_formula_units_Z 2
_cell_length_a 9.6722(6)
_cell_length_b 9.8924(6)
_cell_length_c 12.7236(8)
_cell_measurement_temperature 273(2)
_cell_volume 1157.28(12)
_computing_cell_refinement 'Bruker SMART'
_computing_data_collection 'Bruker SMART'
_computing_data_reduction 'Bruker SAINT'
_computing_molecular_graphics 'Bruker SHELXTL'
_computing_publication_material 'Bruker SHELXTL'
_computing_structure_refinement 'SHELXL-97 (Sheldrick, 1997)'
_computing_structure_solution 'SHELXS-97 (Sheldrick, 1990)'
_diffrn_ambient_temperature 273(2)
_diffrn_measured_fraction_theta_full 0.982
_diffrn_measured_fraction_theta_max 0.982
_diffrn_radiation_monochromator graphite
_diffrn_radiation_source 'fine-focus sealed tube'
_diffrn_radiation_type MoK\a
_diffrn_radiation_wavelength 0.71073
_diffrn_reflns_av_R_equivalents 0.0122
_diffrn_reflns_av_sigmaI/netI 0.0223
_diffrn_reflns_limit_h_max 11
_diffrn_reflns_limit_h_min -11
_diffrn_reflns_limit_k_max 12
_diffrn_reflns_limit_k_min -11
_diffrn_reflns_limit_l_max 15
_diffrn_reflns_limit_l_min -13
_diffrn_reflns_number 6766
_diffrn_reflns_theta_full 26.00
_diffrn_reflns_theta_max 26.00
_diffrn_reflns_theta_min 2.33
_exptl_absorpt_coefficient_mu 2.188
_exptl_absorpt_correction_T_max 0.6331
_exptl_absorpt_correction_T_min 0.5896
_exptl_absorpt_correction_type multi-scan
_exptl_absorpt_process_details SADABS
_exptl_crystal_colour colorless
_exptl_crystal_density_diffrn 2.394
_exptl_crystal_density_method 'not measured'
_exptl_crystal_description block
_exptl_crystal_F_000 808
_exptl_crystal_size_max 0.27
_exptl_crystal_size_mid 0.26
_exptl_crystal_size_min 0.23
_refine_diff_density_max 1.014
_refine_diff_density_min -0.623
_refine_diff_density_rms 0.104
_refine_ls_extinction_coef 0.00015(13)
_refine_ls_extinction_expression Fc^*^=kFc[1+0.001xFc^2^\l^3^/sin(2\q)]^-1/4^
_refine_ls_extinction_method SHELXL
_refine_ls_goodness_of_fit_ref 1.037
_refine_ls_hydrogen_treatment constr
_refine_ls_matrix_type full
_refine_ls_number_parameters 317
_refine_ls_number_reflns 4463
_refine_ls_number_restraints 0
_refine_ls_restrained_S_all 1.037
_refine_ls_R_factor_all 0.0302
_refine_ls_R_factor_gt 0.0263
_refine_ls_shift/su_max 0.001
_refine_ls_shift/su_mean 0.000
_refine_ls_structure_factor_coef Fsqd
_refine_ls_weighting_details 'calc w=1/[\s^2^(Fo^2^)+(0.0210P)^2^+4.0767P] where P=(Fo^2^+2Fc^2^)/3'
_refine_ls_weighting_scheme calc
_refine_ls_wR_factor_gt 0.0613
_refine_ls_wR_factor_ref 0.0635
_reflns_number_gt 4023
_reflns_number_total 4463
_reflns_threshold_expression >2sigma(I)
_cod_data_source_file c1ce05245d.txt
_cod_data_source_block 4
_cod_depositor_comments
;
The following automatic conversions were performed:

'_symmetry_cell_setting' value 'Triclinic' changed to 'triclinic'
according to /home/saulius/struct/CIF-dictionaries/cif_core.dic
dictionary named 'cif_core.dic' version 2.4.1 from 2010-06-29.

Automatic conversion script
Id: cif_fix_values 1715 2011-07-08 13:25:40Z adriana 
;
_cod_original_sg_symbol_H-M P-1
_cod_database_code 7206258

loop_
_symmetry_equiv_pos_as_xyz
'x, y, z'
'-x, -y, -z'

loop_
_atom_site_label
_atom_site_type_symbol
_atom_site_fract_x
_atom_site_fract_y
_atom_site_fract_z
_atom_site_U_iso_or_equiv
_atom_site_adp_type
_atom_site_occupancy
_atom_site_symmetry_multiplicity
_atom_site_calc_flag
_atom_site_refinement_flags
_atom_site_disorder_assembly
_atom_site_disorder_group
C1 C 0.1367(5) 0.3671(5) 0.0263(4) 0.0390(12) Uani 1 1 d . . .
H1 H 0.1013 0.3119 0.0689 0.047 Uiso 1 1 calc R . .
C2 C 0.0800(5) 0.3426(5) -0.0796(5) 0.0433(12) Uani 1 1 d . . .
H2 H 0.0059 0.2710 -0.1095 0.052 Uiso 1 1 calc R . .
C3 C 0.1323(5) 0.4238(5) -0.1422(4) 0.0432(12) Uani 1 1 d . . .
H3 H 0.0941 0.4075 -0.2148 0.052 Uiso 1 1 calc R . .
C4 C 0.2421(5) 0.5300(6) -0.0970(4) 0.0451(12) Uani 1 1 d . . .
H4 H 0.2790 0.5859 -0.1386 0.054 Uiso 1 1 calc R . .
C5 C 0.2951(5) 0.5513(5) 0.0090(4) 0.0421(12) Uani 1 1 d . . .
H5 H 0.3687 0.6232 0.0400 0.051 Uiso 1 1 calc R . .
C6 C 0.3059(5) 0.4967(6) 0.1849(4) 0.0450(12) Uani 1 1 d . . .
H6A H 0.3973 0.5520 0.1960 0.054 Uiso 1 1 calc R . .
H6B H 0.3185 0.4065 0.1981 0.054 Uiso 1 1 calc R . .
C7 C 0.2157(5) 0.5737(5) 0.2666(4) 0.0407(11) Uani 1 1 d . . .
H7A H 0.1275 0.5146 0.2606 0.049 Uiso 1 1 calc R . .
H7B H 0.1958 0.6600 0.2494 0.049 Uiso 1 1 calc R . .
C8 C 0.2872(6) 0.6104(5) 0.3832(4) 0.0435(12) Uani 1 1 d . . .
H8A H 0.3739 0.6719 0.3891 0.052 Uiso 1 1 calc R . .
H8B H 0.3109 0.5241 0.3985 0.052 Uiso 1 1 calc R . .
C9 C 0.1986(6) 0.6830(6) 0.4693(4) 0.0477(13) Uani 1 1 d . . .
H9A H 0.2479 0.6944 0.5415 0.057 Uiso 1 1 calc R . .
H9B H 0.1122 0.6208 0.4627 0.057 Uiso 1 1 calc R . .
C10 C 0.1617(5) 0.8279(5) 0.4636(4) 0.0402(11) Uani 1 1 d . . .
H10A H 0.0989 0.8164 0.3973 0.048 Uiso 1 1 calc R . .
H10B H 0.1141 0.8697 0.5263 0.048 Uiso 1 1 calc R . .
C11 C 0.2931(5) 0.9255(5) 0.4634(4) 0.0348(10) Uani 1 1 d . . .
H11A H 0.3678 0.9102 0.5131 0.042 Uiso 1 1 calc R . .
H11B H 0.3220 0.9024 0.3901 0.042 Uiso 1 1 calc R . .
C12 C 0.1983(5) 1.1299(5) 0.4272(4) 0.0373(11) Uani 1 1 d . . .
H12 H 0.1607 1.0715 0.3581 0.045 Uiso 1 1 calc R . .
C13 C 0.1795(6) 1.2700(6) 0.4567(4) 0.0441(12) Uani 1 1 d . . .
H13 H 0.1283 1.3067 0.4082 0.053 Uiso 1 1 calc R . .
C14 C 0.2368(6) 1.3564(5) 0.5588(4) 0.0462(13) Uani 1 1 d . . .
H14 H 0.2266 1.4523 0.5792 0.055 Uiso 1 1 calc R . .
C15 C 0.3088(5) 1.2987(5) 0.6293(4) 0.0442(12) Uani 1 1 d . . .
H15 H 0.3475 1.3555 0.6987 0.053 Uiso 1 1 calc R . .
C16 C 0.3242(5) 1.1576(5) 0.5983(4) 0.0376(11) Uani 1 1 d . . .
H16 H 0.3715 1.1182 0.6470 0.045 Uiso 1 1 calc R . .
Mo1 Mo 0.20533(3) -0.01838(3) 0.10168(2) 0.01257(8) Uani 1 1 d . . .
Mo2 Mo 0.58009(3) -0.12067(3) 0.05558(3) 0.01536(9) Uani 1 1 d . . .
Mo3 Mo 0.49373(3) 0.17269(3) 0.22924(3) 0.01787(9) Uani 1 1 d . . .
Mo4 Mo -0.13713(3) 0.09518(4) 0.17790(3) 0.01962(9) Uani 1 1 d . . .
N1 N 0.2447(4) 0.4717(4) 0.0703(3) 0.0334(9) Uani 1 1 d . . .
N2 N 0.2710(4) 1.0765(4) 0.4975(3) 0.0300(8) Uani 1 1 d . . .
O1 O -0.0912(3) 0.2659(3) 0.2544(3) 0.0353(7) Uani 1 1 d . . .
O2 O 0.2328(3) 0.0947(3) -0.0355(2) 0.0193(5) Uani 1 1 d . . .
O3 O 0.1612(3) -0.1569(3) -0.0226(2) 0.0232(6) Uani 1 1 d . . .
O4 O 0.5082(3) -0.2473(3) -0.0658(2) 0.0221(6) Uani 1 1 d . . .
O5 O 0.5726(3) -0.2095(3) 0.1526(2) 0.0267(6) Uani 1 1 d . . .
O6 O 0.6580(3) 0.0901(3) 0.1652(2) 0.0209(6) Uani 1 1 d . . .
O7 O 0.2125(3) -0.1111(3) 0.1961(2) 0.0302(7) Uani 1 1 d . . .
O8 O 0.4945(3) 0.0908(3) 0.3315(2) 0.0300(7) Uani 1 1 d . . .
O9 O 0.5609(3) 0.3446(3) 0.2929(2) 0.0312(7) Uani 1 1 d . . .
O10 O 0.3017(3) 0.1724(3) 0.1981(2) 0.0213(6) Uani 1 1 d . . .
O11 O -0.1204(3) -0.0006(4) 0.2699(2) 0.0343(7) Uani 1 1 d . . .
O12 O 0.0394(3) 0.0539(3) 0.1196(2) 0.0290(6) Uani 1 1 d . . .
O13 O 0.4189(2) -0.0134(3) 0.0798(2) 0.0181(5) Uani 1 1 d . . .

loop_
_atom_site_aniso_label
_atom_site_aniso_U_11
_atom_site_aniso_U_22
_atom_site_aniso_U_33
_atom_site_aniso_U_23
_atom_site_aniso_U_13
_atom_site_aniso_U_12
C1 0.036(3) 0.024(2) 0.058(3) 0.011(2) 0.018(2) 0.0034(19)
C2 0.031(3) 0.031(3) 0.061(4) 0.005(2) 0.005(2) -0.007(2)
C3 0.034(3) 0.048(3) 0.044(3) 0.009(2) 0.003(2) 0.003(2)
C4 0.044(3) 0.045(3) 0.046(3) 0.017(2) 0.009(2) -0.006(2)
C5 0.039(3) 0.032(3) 0.050(3) 0.008(2) 0.006(2) -0.011(2)
C6 0.041(3) 0.050(3) 0.045(3) 0.013(2) 0.003(2) 0.016(2)
C7 0.042(3) 0.042(3) 0.041(3) 0.013(2) 0.007(2) 0.013(2)
C8 0.050(3) 0.037(3) 0.045(3) 0.014(2) 0.003(2) 0.010(2)
C9 0.061(4) 0.045(3) 0.039(3) 0.016(2) 0.008(3) -0.001(3)
C10 0.045(3) 0.039(3) 0.035(3) 0.007(2) 0.012(2) 0.003(2)
C11 0.033(2) 0.037(3) 0.033(3) 0.009(2) 0.003(2) 0.006(2)
C12 0.041(3) 0.046(3) 0.025(2) 0.012(2) -0.001(2) 0.005(2)
C13 0.049(3) 0.049(3) 0.039(3) 0.021(2) 0.002(2) 0.009(2)
C14 0.055(3) 0.033(3) 0.049(3) 0.013(2) 0.002(3) 0.001(2)
C15 0.046(3) 0.042(3) 0.035(3) 0.001(2) -0.002(2) -0.003(2)
C16 0.038(3) 0.049(3) 0.024(2) 0.010(2) -0.002(2) 0.004(2)
Mo1 0.00617(14) 0.01923(16) 0.01235(16) 0.00528(12) 0.00117(11) -0.00049(11)
Mo2 0.01167(16) 0.01730(16) 0.01736(17) 0.00540(12) 0.00171(12) 0.00172(11)
Mo3 0.01340(16) 0.02183(17) 0.01680(17) 0.00312(13) 0.00114(12) 0.00200(12)
Mo4 0.01136(16) 0.02860(19) 0.01663(17) 0.00336(14) 0.00070(12) 0.00126(13)
N1 0.032(2) 0.0265(19) 0.041(2) 0.0076(17) 0.0075(17) 0.0058(15)
N2 0.0298(19) 0.036(2) 0.0238(19) 0.0086(16) 0.0015(15) 0.0029(16)
O1 0.0286(16) 0.0345(17) 0.0333(17) -0.0036(14) -0.0003(13) -0.0005(13)
O2 0.0136(13) 0.0225(14) 0.0224(14) 0.0066(11) 0.0024(10) 0.0044(10)
O3 0.0193(14) 0.0255(14) 0.0238(15) 0.0072(12) 0.0016(11) -0.0013(11)
O4 0.0199(14) 0.0218(14) 0.0215(14) 0.0023(11) 0.0020(11) -0.0007(11)
O5 0.0273(15) 0.0304(15) 0.0246(15) 0.0128(12) 0.0016(12) 0.0005(12)
O6 0.0120(12) 0.0256(14) 0.0242(14) 0.0055(11) 0.0018(11) 0.0021(10)
O7 0.0312(16) 0.0340(16) 0.0253(16) 0.0129(13) -0.0009(13) -0.0049(13)
O8 0.0253(15) 0.0421(18) 0.0261(16) 0.0147(14) 0.0036(12) 0.0064(13)
O9 0.0277(16) 0.0291(16) 0.0297(16) -0.0012(13) 0.0000(13) -0.0003(12)
O10 0.0165(13) 0.0266(14) 0.0202(14) 0.0043(11) 0.0030(11) 0.0052(11)
O11 0.0262(16) 0.052(2) 0.0275(16) 0.0163(15) 0.0006(13) 0.0053(14)
O12 0.0153(14) 0.0441(18) 0.0251(15) 0.0052(13) 0.0034(11) 0.0034(12)
O13 0.0117(12) 0.0208(13) 0.0206(14) 0.0047(11) 0.0006(10) 0.0012(10)

loop_
_atom_type_symbol
_atom_type_description
_atom_type_scat_dispersion_real
_atom_type_scat_dispersion_imag
_atom_type_scat_source
C C 0.0033 0.0016 'International Tables Vol C Tables 4.2.6.8 and 6.1.1.4'
H H 0.0000 0.0000 'International Tables Vol C Tables 4.2.6.8 and 6.1.1.4'
N N 0.0061 0.0033 'International Tables Vol C Tables 4.2.6.8 and 6.1.1.4'
O O 0.0106 0.0060 'International Tables Vol C Tables 4.2.6.8 and 6.1.1.4'
Mo Mo -1.6832 0.6857 'International Tables Vol C Tables 4.2.6.8 and 6.1.1.4'

loop_
_geom_angle_atom_site_label_1
_geom_angle_atom_site_label_2
_geom_angle_atom_site_label_3
_geom_angle
_geom_angle_site_symmetry_1
_geom_angle_site_symmetry_3
_geom_angle_publ_flag
N1 C1 C2 120.4(4) . . ?
N1 C1 H1 119.8 . . ?
C2 C1 H1 119.8 . . ?
C1 C2 C3 119.7(5) . . ?
C1 C2 H2 120.1 . . ?
C3 C2 H2 120.1 . . ?
C2 C3 C4 119.6(5) . . ?
C2 C3 H3 120.2 . . ?
C4 C3 H3 120.2 . . ?
C5 C4 C3 118.8(5) . . ?
C5 C4 H4 120.6 . . ?
C3 C4 H4 120.6 . . ?
N1 C5 C4 121.8(4) . . ?
N1 C5 H5 119.1 . . ?
C4 C5 H5 119.1 . . ?
N1 C6 C7 112.4(4) . . ?
N1 C6 H6A 109.1 . . ?
C7 C6 H6A 109.1 . . ?
N1 C6 H6B 109.1 . . ?
C7 C6 H6B 109.1 . . ?
H6A C6 H6B 107.9 . . ?
C6 C7 C8 111.4(4) . . ?
C6 C7 H7A 109.4 . . ?
C8 C7 H7A 109.4 . . ?
C6 C7 H7B 109.4 . . ?
C8 C7 H7B 109.4 . . ?
H7A C7 H7B 108.0 . . ?
C7 C8 C9 113.6(4) . . ?
C7 C8 H8A 108.8 . . ?
C9 C8 H8A 108.8 . . ?
C7 C8 H8B 108.8 . . ?
C9 C8 H8B 108.8 . . ?
H8A C8 H8B 107.7 . . ?
C8 C9 C10 116.0(4) . . ?
C8 C9 H9A 108.3 . . ?
C10 C9 H9A 108.3 . . ?
C8 C9 H9B 108.3 . . ?
C10 C9 H9B 108.3 . . ?
H9A C9 H9B 107.4 . . ?
C11 C10 C9 110.4(4) . . ?
C11 C10 H10A 109.6 . . ?
C9 C10 H10A 109.6 . . ?
C11 C10 H10B 109.6 . . ?
C9 C10 H10B 109.6 . . ?
H10A C10 H10B 108.1 . . ?
N2 C11 C10 111.9(4) . . ?
N2 C11 H11A 109.2 . . ?
C10 C11 H11A 109.2 . . ?
N2 C11 H11B 109.2 . . ?
C10 C11 H11B 109.2 . . ?
H11A C11 H11B 107.9 . . ?
N2 C12 C13 120.2(4) . . ?
N2 C12 H12 119.9 . . ?
C13 C12 H12 119.9 . . ?
C12 C13 C14 119.7(5) . . ?
C12 C13 H13 120.2 . . ?
C14 C13 H13 120.2 . . ?
C15 C14 C13 118.8(5) . . ?
C15 C14 H14 120.6 . . ?
C13 C14 H14 120.6 . . ?
C14 C15 C16 120.3(5) . . ?
C14 C15 H15 119.9 . . ?
C16 C15 H15 119.9 . . ?
N2 C16 C15 119.8(4) . . ?
N2 C16 H16 120.1 . . ?
C15 C16 H16 120.1 . . ?
O7 Mo1 O3 101.40(13) . . ?
O7 Mo1 O12 102.31(14) . . ?
O3 Mo1 O12 101.72(12) . . ?
O7 Mo1 O10 98.88(12) . . ?
O3 Mo1 O10 155.29(11) . . ?
O12 Mo1 O10 87.49(12) . . ?
O7 Mo1 O13 95.45(12) . . ?
O3 Mo1 O13 90.59(11) . . ?
O12 Mo1 O13 155.80(12) . . ?
O10 Mo1 O13 73.50(10) . . ?
O7 Mo1 O2 169.91(12) . . ?
O3 Mo1 O2 76.02(11) . . ?
O12 Mo1 O2 87.79(11) . . ?
O10 Mo1 O2 81.55(10) . . ?
O13 Mo1 O2 74.94(9) . . ?
O5 Mo2 O4 103.88(13) . . ?
O5 Mo2 O2 105.62(12) . 2_655 ?
O4 Mo2 O2 102.53(12) . 2_655 ?
O5 Mo2 O13 101.82(12) . . ?
O4 Mo2 O13 97.99(11) . . ?
O2 Mo2 O13 140.34(11) 2_655 . ?
O5 Mo2 O6 98.07(12) . . ?
O4 Mo2 O6 157.52(11) . . ?
O2 Mo2 O6 75.76(10) 2_655 . ?
O13 Mo2 O6 72.47(10) . . ?
O5 Mo2 O13 177.07(11) . 2_655 ?
O4 Mo2 O13 77.02(11) . 2_655 ?
O2 Mo2 O13 76.79(10) 2_655 2_655 ?
O13 Mo2 O13 75.26(10) . 2_655 ?
O6 Mo2 O13 80.82(9) . 2_655 ?
O9 Mo3 O8 105.21(15) . . ?
O9 Mo3 O10 106.09(13) . . ?
O8 Mo3 O10 100.11(13) . . ?
O9 Mo3 O6 102.57(12) . . ?
O8 Mo3 O6 95.40(12) . . ?
O10 Mo3 O6 142.30(11) . . ?
O9 Mo3 O13 153.56(12) . . ?
O8 Mo3 O13 100.88(12) . . ?
O10 Mo3 O13 73.00(10) . . ?
O6 Mo3 O13 70.42(10) . . ?
O9 Mo3 O4 83.91(12) . 2_655 ?
O8 Mo3 O4 170.19(12) . 2_655 ?
O10 Mo3 O4 80.40(10) . 2_655 ?
O6 Mo3 O4 78.82(10) . 2_655 ?
O13 Mo3 O4 69.80(9) . 2_655 ?
O1 Mo4 O11 104.41(16) . . ?
O1 Mo4 O12 100.20(14) . . ?
O11 Mo4 O12 94.44(14) . . ?
O1 Mo4 O6 99.07(13) . 1_455 ?
O11 Mo4 O6 98.18(13) . 1_455 ?
O12 Mo4 O6 153.51(12) . 1_455 ?
O1 Mo4 O3 92.17(13) . 2 ?
O11 Mo4 O3 162.91(13) . 2 ?
O12 Mo4 O3 78.29(11) . 2 ?
O6 Mo4 O3 82.99(10) 1_455 2 ?
O1 Mo4 O2 160.12(13) . 2 ?
O11 Mo4 O2 94.42(13) . 2 ?
O12 Mo4 O2 84.37(10) . 2 ?
O6 Mo4 O2 71.55(10) 1_455 2 ?
O3 Mo4 O2 69.65(9) 2 2 ?
C5 N1 C1 119.7(4) . . ?
C5 N1 C6 120.3(4) . . ?
C1 N1 C6 119.9(4) . . ?
C16 N2 C12 121.1(4) . . ?
C16 N2 C11 119.3(4) . . ?
C12 N2 C11 119.6(4) . . ?
Mo2 O2 Mo4 104.81(11) 2_655 2 ?
Mo2 O2 Mo1 109.99(11) 2_655 . ?
Mo4 O2 Mo1 95.72(9) 2 . ?
Mo1 O3 Mo4 117.22(13) . 2 ?
Mo2 O4 Mo3 116.04(13) . 2_655 ?
Mo4 O6 Mo3 147.04(15) 1_655 . ?
Mo4 O6 Mo2 104.11(11) 1_655 . ?
Mo3 O6 Mo2 107.00(11) . . ?
Mo3 O10 Mo1 112.35(13) . . ?
Mo1 O12 Mo4 159.73(18) . . ?
Mo2 O13 Mo1 147.02(13) . . ?
Mo2 O13 Mo3 104.95(10) . . ?
Mo1 O13 Mo3 95.65(10) . . ?
Mo2 O13 Mo2 104.74(10) . 2_655 ?
Mo1 O13 Mo2 97.99(9) . 2_655 ?
Mo3 O13 Mo2 96.67(9) . 2_655 ?

loop_
_geom_bond_atom_site_label_1
_geom_bond_atom_site_label_2
_geom_bond_distance
_geom_bond_site_symmetry_2
_geom_bond_publ_flag
C1 N1 1.358(6) . ?
C1 C2 1.358(7) . ?
C1 H1 0.9300 . ?
C2 C3 1.367(7) . ?
C2 H2 0.9300 . ?
C3 C4 1.381(7) . ?
C3 H3 0.9300 . ?
C4 C5 1.353(7) . ?
C4 H4 0.9300 . ?
C5 N1 1.338(6) . ?
C5 H5 0.9300 . ?
C6 N1 1.472(6) . ?
C6 C7 1.509(7) . ?
C6 H6A 0.9700 . ?
C6 H6B 0.9700 . ?
C7 C8 1.515(7) . ?
C7 H7A 0.9700 . ?
C7 H7B 0.9700 . ?
C8 C9 1.518(7) . ?
C8 H8A 0.9700 . ?
C8 H8B 0.9700 . ?
C9 C10 1.531(7) . ?
C9 H9A 0.9700 . ?
C9 H9B 0.9700 . ?
C10 C11 1.517(6) . ?
C10 H10A 0.9700 . ?
C10 H10B 0.9700 . ?
C11 N2 1.481(6) . ?
C11 H11A 0.9700 . ?
C11 H11B 0.9700 . ?
C12 N2 1.341(6) . ?
C12 C13 1.368(7) . ?
C12 H12 0.9300 . ?
C13 C14 1.379(7) . ?
C13 H13 0.9300 . ?
C14 C15 1.367(7) . ?
C14 H14 0.9300 . ?
C15 C16 1.370(7) . ?
C15 H15 0.9300 . ?
C16 N2 1.341(6) . ?
C16 H16 0.9300 . ?
Mo1 O7 1.699(3) . ?
Mo1 O3 1.774(3) . ?
Mo1 O12 1.828(3) . ?
Mo1 O10 2.031(3) . ?
Mo1 O13 2.105(2) . ?
Mo1 O2 2.336(3) . ?
Mo2 O5 1.702(3) . ?
Mo2 O4 1.739(3) . ?
Mo2 O2 1.851(2) 2_655 ?
Mo2 O13 1.971(2) . ?
Mo2 O6 2.186(3) . ?
Mo2 O13 2.444(3) 2_655 ?
Mo3 O9 1.705(3) . ?
Mo3 O8 1.710(3) . ?
Mo3 O10 1.865(3) . ?
Mo3 O6 1.994(3) . ?
Mo3 O13 2.262(3) . ?
Mo3 O4 2.389(3) 2_655 ?
Mo4 O1 1.696(3) . ?
Mo4 O11 1.703(3) . ?
Mo4 O12 1.955(3) . ?
Mo4 O6 1.968(2) 1_455 ?
Mo4 O3 2.223(3) 2 ?
Mo4 O2 2.275(3) 2 ?
O2 Mo2 1.851(2) 2_655 ?
O2 Mo4 2.275(3) 2 ?
O3 Mo4 2.223(3) 2 ?
O4 Mo3 2.388(3) 2_655 ?
O6 Mo4 1.968(2) 1_655 ?
O13 Mo2 2.444(3) 2_655 ?

loop_
_geom_torsion_atom_site_label_1
_geom_torsion_atom_site_label_2
_geom_torsion_atom_site_label_3
_geom_torsion_atom_site_label_4
_geom_torsion
_geom_torsion_site_symmetry_1
_geom_torsion_site_symmetry_2
_geom_torsion_site_symmetry_3
_geom_torsion_site_symmetry_4
_geom_torsion_publ_flag
N1 C1 C2 C3 0.1(7) . . . . ?
C1 C2 C3 C4 -0.1(8) . . . . ?
C2 C3 C4 C5 -0.2(8) . . . . ?
C3 C4 C5 N1 0.5(8) . . . . ?
N1 C6 C7 C8 -174.6(4) . . . . ?
C6 C7 C8 C9 -177.7(4) . . . . ?
C7 C8 C9 C10 -63.5(6) . . . . ?
C8 C9 C10 C11 -53.1(6) . . . . ?
C9 C10 C11 N2 -159.6(4) . . . . ?
N2 C12 C13 C14 0.7(8) . . . . ?
C12 C13 C14 C15 -1.5(8) . . . . ?
C13 C14 C15 C16 0.5(8) . . . . ?
C14 C15 C16 N2 1.4(8) . . . . ?
C4 C5 N1 C1 -0.5(7) . . . . ?
C4 C5 N1 C6 179.3(5) . . . . ?
C2 C1 N1 C5 0.2(7) . . . . ?
C2 C1 N1 C6 -179.6(4) . . . . ?
C7 C6 N1 C5 103.6(5) . . . . ?
C7 C6 N1 C1 -76.6(6) . . . . ?
C15 C16 N2 C12 -2.3(7) . . . . ?
C15 C16 N2 C11 177.6(4) . . . . ?
C13 C12 N2 C16 1.3(7) . . . . ?
C13 C12 N2 C11 -178.7(4) . . . . ?
C10 C11 N2 C16 105.0(5) . . . . ?
C10 C11 N2 C12 -75.1(5) . . . . ?
O7 Mo1 O2 Mo2 -23.0(7) . . . 2_655 ?
O3 Mo1 O2 Mo2 -99.29(14) . . . 2_655 ?
O12 Mo1 O2 Mo2 158.06(14) . . . 2_655 ?
O10 Mo1 O2 Mo2 70.27(13) . . . 2_655 ?
O13 Mo1 O2 Mo2 -4.82(11) . . . 2_655 ?
O7 Mo1 O2 Mo4 85.1(7) . . . 2 ?
O3 Mo1 O2 Mo4 8.75(10) . . . 2 ?
O12 Mo1 O2 Mo4 -93.90(11) . . . 2 ?
O10 Mo1 O2 Mo4 178.31(10) . . . 2 ?
O13 Mo1 O2 Mo4 103.23(10) . . . 2 ?
O7 Mo1 O3 Mo4 179.97(14) . . . 2 ?
O12 Mo1 O3 Mo4 74.67(16) . . . 2 ?
O10 Mo1 O3 Mo4 -35.4(3) . . . 2 ?
O13 Mo1 O3 Mo4 -84.35(14) . . . 2 ?
O2 Mo1 O3 Mo4 -10.04(11) . . . 2 ?
O5 Mo2 O4 Mo3 -177.22(13) . . . 2_655 ?
O2 Mo2 O4 Mo3 -67.40(15) 2_655 . . 2_655 ?
O13 Mo2 O4 Mo3 78.44(14) . . . 2_655 ?
O6 Mo2 O4 Mo3 15.6(4) . . . 2_655 ?
O13 Mo2 O4 Mo3 5.65(11) 2_655 . . 2_655 ?
O9 Mo3 O6 Mo4 29.9(3) . . . 1_655 ?
O8 Mo3 O6 Mo4 -77.0(3) . . . 1_655 ?
O10 Mo3 O6 Mo4 168.8(2) . . . 1_655 ?
O13 Mo3 O6 Mo4 -176.6(3) . . . 1_655 ?
O4 Mo3 O6 Mo4 111.0(3) 2_655 . . 1_655 ?
O9 Mo3 O6 Mo2 -169.99(13) . . . . ?
O8 Mo3 O6 Mo2 83.09(14) . . . . ?
O10 Mo3 O6 Mo2 -31.2(2) . . . . ?
O13 Mo3 O6 Mo2 -16.56(10) . . . . ?
O4 Mo3 O6 Mo2 -88.90(11) 2_655 . . . ?
O5 Mo2 O6 Mo4 87.91(14) . . . 1_655 ?
O4 Mo2 O6 Mo4 -104.6(3) . . . 1_655 ?
O2 Mo2 O6 Mo4 -16.25(11) 2_655 . . 1_655 ?
O13 Mo2 O6 Mo4 -172.17(14) . . . 1_655 ?
O13 Mo2 O6 Mo4 -94.84(11) 2_655 . . 1_655 ?
O5 Mo2 O6 Mo3 -81.06(14) . . . . ?
O4 Mo2 O6 Mo3 86.4(3) . . . . ?
O2 Mo2 O6 Mo3 174.78(14) 2_655 . . . ?
O13 Mo2 O6 Mo3 18.85(11) . . . . ?
O13 Mo2 O6 Mo3 96.19(12) 2_655 . . . ?
O9 Mo3 O10 Mo1 171.47(14) . . . . ?
O8 Mo3 O10 Mo1 -79.33(16) . . . . ?
O6 Mo3 O10 Mo1 33.4(3) . . . . ?
O13 Mo3 O10 Mo1 19.06(11) . . . . ?
O4 Mo3 O10 Mo1 90.73(13) 2_655 . . . ?
O7 Mo1 O10 Mo3 72.61(16) . . . . ?
O3 Mo1 O10 Mo3 -72.3(3) . . . . ?
O12 Mo1 O10 Mo3 174.67(15) . . . . ?
O13 Mo1 O10 Mo3 -20.49(12) . . . . ?
O2 Mo1 O10 Mo3 -97.19(13) . . . . ?
O7 Mo1 O12 Mo4 0.7(5) . . . . ?
O3 Mo1 O12 Mo4 105.2(5) . . . . ?
O10 Mo1 O12 Mo4 -97.9(5) . . . . ?
O13 Mo1 O12 Mo4 -135.6(4) . . . . ?
O2 Mo1 O12 Mo4 -179.5(5) . . . . ?
O1 Mo4 O12 Mo1 104.8(5) . . . . ?
O11 Mo4 O12 Mo1 -0.7(5) . . . . ?
O6 Mo4 O12 Mo1 -119.1(5) 1_455 . . . ?
O3 Mo4 O12 Mo1 -165.0(5) 2 . . . ?
O2 Mo4 O12 Mo1 -94.7(5) 2 . . . ?
O5 Mo2 O13 Mo1 -48.3(3) . . . . ?
O4 Mo2 O13 Mo1 57.8(3) . . . . ?
O2 Mo2 O13 Mo1 178.59(19) 2_655 . . . ?
O6 Mo2 O13 Mo1 -143.1(3) . . . . ?
O13 Mo2 O13 Mo1 132.0(3) 2_655 . . . ?
O5 Mo2 O13 Mo3 78.46(13) . . . . ?
O4 Mo2 O13 Mo3 -175.47(12) . . . . ?
O2 Mo2 O13 Mo3 -54.6(2) 2_655 . . . ?
O6 Mo2 O13 Mo3 -16.37(10) . . . . ?
O13 Mo2 O13 Mo3 -101.22(13) 2_655 . . . ?
O5 Mo2 O13 Mo2 179.68(12) . . . 2_655 ?
O4 Mo2 O13 Mo2 -74.25(12) . . . 2_655 ?
O2 Mo2 O13 Mo2 46.6(2) 2_655 . . 2_655 ?
O6 Mo2 O13 Mo2 84.85(11) . . . 2_655 ?
O13 Mo2 O13 Mo2 0.0 2_655 . . 2_655 ?
O7 Mo1 O13 Mo2 46.8(3) . . . . ?
O3 Mo1 O13 Mo2 -54.7(3) . . . . ?
O12 Mo1 O13 Mo2 -175.9(2) . . . . ?
O10 Mo1 O13 Mo2 144.5(3) . . . . ?
O2 Mo1 O13 Mo2 -130.0(3) . . . . ?
O7 Mo1 O13 Mo3 -82.11(12) . . . . ?
O3 Mo1 O13 Mo3 176.38(11) . . . . ?
O12 Mo1 O13 Mo3 55.2(3) . . . . ?
O10 Mo1 O13 Mo3 15.56(9) . . . . ?
O2 Mo1 O13 Mo3 101.03(10) . . . . ?
O7 Mo1 O13 Mo2 -179.69(12) . . . 2_655 ?
O3 Mo1 O13 Mo2 78.80(11) . . . 2_655 ?
O12 Mo1 O13 Mo2 -42.4(3) . . . 2_655 ?
O10 Mo1 O13 Mo2 -82.01(10) . . . 2_655 ?
O2 Mo1 O13 Mo2 3.46(8) . . . 2_655 ?
O9 Mo3 O13 Mo2 96.9(3) . . . . ?
O8 Mo3 O13 Mo2 -73.68(14) . . . . ?
O10 Mo3 O13 Mo2 -171.04(14) . . . . ?
O6 Mo3 O13 Mo2 18.23(11) . . . . ?
O4 Mo3 O13 Mo2 103.16(12) 2_655 . . . ?
O9 Mo3 O13 Mo1 -109.1(3) . . . . ?
O8 Mo3 O13 Mo1 80.33(13) . . . . ?
O10 Mo3 O13 Mo1 -17.03(10) . . . . ?
O6 Mo3 O13 Mo1 172.24(13) . . . . ?
O4 Mo3 O13 Mo1 -102.83(11) 2_655 . . . ?
O9 Mo3 O13 Mo2 -10.3(3) . . . 2_655 ?
O8 Mo3 O13 Mo2 179.08(11) . . . 2_655 ?
O10 Mo3 O13 Mo2 81.72(11) . . . 2_655 ?
O6 Mo3 O13 Mo2 -89.01(11) . . . 2_655 ?
O4 Mo3 O13 Mo2 -4.08(8) 2_655 . . 2_655 ?
